data_2007777
loop_
_publ_author_name
'Bircsak, Zsolt'
'Harrison, William T. A.'

_publ_section_title
;
 (NH~4~)Zn~2~(PO~4~)(HPO~4~)
;
_journal_issue 10
_journal_name_full 'Acta Crystallographica Section C'
_journal_page_first 1383
_journal_page_last 1385
_journal_paper_doi 10.1107/S0108270198005988
_journal_volume 54
_journal_year 1998
_chemical_formula_iupac '(N H4) Zn2 (P O4) (H P O4)'
_chemical_formula_moiety ' H5 N1 Zn2 P2 O8 '
_chemical_formula_sum 'H5 N O8 P2 Zn2'
_chemical_formula_weight 339.75
_chemical_melting_point 'decomposes before melting'
_chemical_name_systematic ?
_space_group_IT_number 2
_symmetry_cell_setting triclinic
_symmetry_space_group_name_Hall '-P 1'
_symmetry_space_group_name_H-M 'P -1'
_cell_angle_alpha 75.01(2)
_cell_angle_beta 77.72(2)
_cell_angle_gamma 73.060(10)
_cell_formula_units_Z 2
_cell_length_a 5.2442(5)
_cell_length_b 8.938(2)
_cell_length_c 9.731(2)
_cell_measurement_reflns_used 30
_cell_measurement_temperature 298
_cell_measurement_theta_max 12.6
_cell_measurement_theta_min 7.3
_cell_volume 416.80(14)
_computing_cell_refinement 'P4 software'
_computing_data_collection 'P4 software (Siemens, 1995)'
_computing_data_reduction 'P4 software'
_computing_molecular_graphics 'ORTEP-3 (Farrugia, 1997)'
_computing_publication_material CRYSTALS
_computing_structure_refinement 'CRYSTALS (Watkin et al., 1996)'
_computing_structure_solution 'SHELXS86 (Sheldrick, 1985)'
_diffrn_ambient_temperature 298
_diffrn_measurement_device 'Siemens P4'
_diffrn_measurement_method \w/2\q
_diffrn_radiation_monochromator graphite
_diffrn_radiation_type MoK\a
_diffrn_radiation_wavelength 0.71073
_diffrn_reflns_av_R_equivalents 0.03
_diffrn_reflns_limit_h_max 7
_diffrn_reflns_limit_h_min -1
_diffrn_reflns_limit_k_max 13
_diffrn_reflns_limit_k_min -13
_diffrn_reflns_limit_l_max 14
_diffrn_reflns_limit_l_min -14
_diffrn_reflns_number 3852
_diffrn_reflns_theta_max 32.50
_diffrn_reflns_theta_min 2.19
_diffrn_standards_decay_% none
_diffrn_standards_interval_count 97
_diffrn_standards_number 3
_exptl_absorpt_coefficient_mu 6.15
_exptl_absorpt_correction_T_max 0.389
_exptl_absorpt_correction_T_min 0.275
_exptl_absorpt_correction_type '\y scans (North et al., 1968)'
_exptl_crystal_colour ' clear '
_exptl_crystal_density_diffrn 2.71
_exptl_crystal_density_method 'not measured'
_exptl_crystal_description ' chunk '
_exptl_crystal_F_000 332
_exptl_crystal_size_max 0.30
_exptl_crystal_size_mid 0.20
_exptl_crystal_size_min 0.15
_refine_diff_density_max '1.00 e \%A^-3^ (0.72\%A from Zn1)'
_refine_diff_density_min -0.77
_refine_ls_extinction_coef 32.2(17)
_refine_ls_extinction_method 'Larson (1967)'
_refine_ls_goodness_of_fit_obs 1.16
_refine_ls_hydrogen_treatment refU
_refine_ls_matrix_type full
_refine_ls_number_parameters 120
_refine_ls_number_reflns 3007
_refine_ls_R_factor_obs 0.033
_refine_ls_shift/su_max 0.002
_refine_ls_structure_factor_coef F
_refine_ls_weighting_details
;
Chebychev polynomial (Carruthers & Watkin, 1979) with 3 parameters
0.366, 0.0945 and 0.134
;
_refine_ls_weighting_scheme calc
_refine_ls_wR_factor_obs 0.031
_reflns_number_observed 3007
_reflns_number_total 3007
_reflns_observed_criterion I>0
_cod_data_source_file ta1214.cif
_cod_data_source_block ta1214
_cod_depositor_comments
;
The following automatic conversions were performed:
'_symmetry_cell_setting' value 'Triclinic' changed to 'triclinic'
according to '/home/saulius/struct/CIF-dictionaries/cif_core.dic'
dictionary named 'cif_core.dic' version 2.4.1 from 2010-06-29.

Automatic conversion script
Id: cif_fix_enum 1527 2010-12-29 10:47:43Z saulius 

The following automatic conversions were performed:

'_symmetry_cell_setting' value 'Triclinic ' changed to 'triclinic'
according to /home/saulius/struct/CIF-dictionaries/cif_core.dic
dictionary named 'cif_core.dic' version 2.4.1 from 2010-06-29.

Automatic conversion script
Id: cif_fix_values 1715 2011-07-08 13:25:40Z adriana 
;
_cod_original_cell_volume 416.81(9)
_cod_original_sg_symbol_H-M 'P -1 '
_cod_original_formula_sum ' H5 N1 Zn2 P2 O8 '
_cod_database_code 2007777

loop_
_symmetry_equiv_pos_as_xyz
x,y,z
-x,-y,-z

loop_
_atom_site_aniso_label
_atom_site_aniso_U_11
_atom_site_aniso_U_22
_atom_site_aniso_U_33
_atom_site_aniso_U_12
_atom_site_aniso_U_13
_atom_site_aniso_U_23
N1 0.0229(9) 0.0262(9) 0.0208(8) -0.0034(7) -0.0060(7) -0.0057(7)
Zn1 0.01424(11) 0.01120(10) 0.01210(10) -0.00437(7) -0.00133(7) -0.00204(7)
Zn2 0.01486(11) 0.01150(10) 0.01270(10) -0.00404(7) -0.00247(7) -0.00265(7)
P1 0.01260(19) 0.01226(19) 0.01023(18) -0.00324(14) -0.00117(14) -0.00099(14)
P2 0.01149(19) 0.00994(18) 0.00964(18) -0.00332(14) -0.00181(14) -0.00093(14)
O1 0.0135(6) 0.0295(8) 0.0148(6) -0.0057(5) -0.0032(5) -0.0005(5)
O2 0.0298(8) 0.0113(6) 0.0233(7) -0.0067(5) -0.0124(6) 0.0033(5)
O3 0.0166(6) 0.0137(6) 0.0279(8) -0.0046(5) 0.0035(6) -0.0014(5)
O4 0.0173(6) 0.0197(6) 0.0143(6) -0.0082(5) 0.0024(5) -0.0072(5)
O5 0.0300(8) 0.0141(6) 0.0128(6) -0.0037(5) 0.0028(5) -0.0028(5)
O6 0.0312(8) 0.0119(6) 0.0172(6) -0.0036(5) -0.0070(6) -0.0051(5)
O7 0.0130(6) 0.0357(9) 0.0235(7) -0.0081(6) -0.0065(5) 0.0040(6)
O8 0.0301(8) 0.0182(6) 0.0132(6) -0.0048(6) -0.0091(5) -0.0014(5)

loop_
_atom_site_label
_atom_site_fract_x
_atom_site_fract_y
_atom_site_fract_z
_atom_site_U_iso_or_equiv
_atom_site_thermal_displace_type
_atom_site_occupancy
N1 -0.2124(4) 0.2999(3) 0.6695(2) 0.0233 Uani 1.0000
Zn1 0.11579(4) 0.61589(3) 0.77482(2) 0.0124 Uani 1.0000
Zn2 0.29896(4) 0.89192(3) 0.89073(2) 0.0128 Uani 1.0000
P1 0.60630(9) 0.75599(6) 0.61492(5) 0.0120 Uani 1.0000
P2 -0.16821(9) 0.75560(5) 1.05084(5) 0.0104 Uani 1.0000
O1 -0.0917(3) 0.7060(2) 0.61547(16) 0.0198 Uani 1.0000
O2 0.0768(4) 0.40494(18) 0.85065(18) 0.0211 Uani 1.0000
O3 0.4831(3) 0.61466(18) 0.68042(19) 0.0209 Uani 1.0000
O4 0.0304(3) 0.76477(18) 0.90511(16) 0.0164 Uani 1.0000
O5 0.4649(4) 0.89752(18) 0.68696(16) 0.0203 Uani 1.0000
O6 0.1320(3) 1.11573(17) 0.88133(17) 0.0195 Uani 1.0000
O7 0.5455(3) 0.7841(2) 1.02460(19) 0.0250 Uani 1.0000
O8 0.5632(3) 0.80930(19) 0.45227(16) 0.0202 Uani 1.0000
H1 0.5532(3) 0.91645(19) 0.40119(16) 0.052(12) Uiso 1.0000

loop_
_atom_type_symbol
_atom_type_scat_dispersion_real
_atom_type_scat_dispersion_imag
_atom_type_scat_source
'Zn  ' 0.2220 1.4310 International_Tables_Vol_IV_Table_2.2B
'P   ' 0.0900 0.0950 International_Tables_Vol_IV_Table_2.2B
'O   ' 0.0080 0.0060 International_Tables_Vol_IV_Table_2.2B
'C   ' 0.0020 0.0020 International_Tables_Vol_IV_Table_2.2B
'N   ' 0.0040 0.0030 International_Tables_Vol_IV_Table_2.2B
'H   ' 0.0000 0.0000 International_Tables_Vol_IV_Table_2.2B

loop_
_geom_angle_atom_site_label_1
_geom_angle_atom_site_label_2
_geom_angle_atom_site_label_3
_geom_angle_site_symmetry_1
_geom_angle_site_symmetry_3
_geom_angle
_geom_angle_publ_flag
O1 Zn1 O2 . . 107.09(7) no
O1 Zn1 O3 . . 102.69(7) no
O2 Zn1 O3 . . 110.99(7) no
O1 Zn1 O4 . . 110.62(7) no
O2 Zn1 O4 . . 119.03(7) no
O3 Zn1 O4 . . 105.25(7) no
O4 Zn2 O5 . . 99.57(6) no
O4 Zn2 O6 . . 112.52(7) no
O5 Zn2 O6 . . 99.99(6) no
O4 Zn2 O7 . . 110.50(7) no
O5 Zn2 O7 . . 113.77(7) no
O6 Zn2 O7 . . 118.50(8) no
O1 P1 O3 1_655 . 110.78(9) no
O1 P1 O5 1_655 . 112.80(10) no
O3 P1 O5 . . 111.64(9) no
O1 P1 O8 1_655 . 106.53(9) no
O3 P1 O8 . . 106.70(10) no
O5 P1 O8 . . 107.95(9) no
O2 P2 O4 2_567 . 109.35(9) no
O2 P2 O6 2_567 2_577 107.47(9) no
O4 P2 O6 . 2_577 104.63(9) no
O2 P2 O7 2_567 1_455 111.50(10) no
O4 P2 O7 . 1_455 110.75(9) no
O6 P2 O7 2_577 1_455 112.80(10) no
Zn1 O1 P1 . 1_455 130.56(9) yes
Zn1 O2 P2 . 2_567 147.99(11) yes
Zn1 O3 P1 . . 128.43(9) yes
Zn1 O4 Zn2 . . 117.34(7) yes
Zn1 O4 P2 . . 125.88(9) yes
Zn2 O4 P2 . . 113.49(8) yes
Zn2 O5 P1 . . 127.89(9) yes
Zn2 O6 P2 . 2_577 134.70(10) yes
Zn2 O7 P2 . 1_655 144.10(11) yes
P1 O8 H1 . . 121.07(6) no

loop_
_geom_bond_atom_site_label_1
_geom_bond_atom_site_label_2
_geom_bond_site_symmetry_1
_geom_bond_site_symmetry_2
_geom_bond_distance
_geom_bond_publ_flag
Zn1 O1 . . 1.9486(15) yes
Zn1 O2 . . 1.8926(15) yes
Zn1 O3 . . 1.9481(15) yes
Zn1 O4 . . 1.9655(14) yes
Zn2 O4 . . 2.0155(14) yes
Zn2 O5 . . 1.9829(15) yes
Zn2 O6 . . 1.9223(15) yes
Zn2 O7 . . 1.9073(16) yes
P1 O1 . 1_655 1.5161(16) yes
P1 O3 . . 1.5176(16) yes
P1 O5 . . 1.5273(16) yes
P1 O8 . . 1.5756(15) yes
P2 O2 . 2_567 1.5133(15) yes
P2 O4 . . 1.5697(15) yes
P2 O6 . 2_577 1.5387(15) yes
P2 O7 . 1_455 1.5135(16) yes
O8 H1 . . 1. no
